data_1553613
loop_
_publ_author_name
'Zhang, Yuexia'
'Wu, Xingxing'
'Hao, Lin'
'Wong, Zeng Rong'
'Lauw, Sherman J. L.'
'Yang, Song'
'Webster, Richard D.'
'Chi, Yonggui Robin'

_publ_section_title
;
 Trimerization of enones under air enabled by NHC/NaOtBu via a SET radical
 pathway
;
_journal_issue 3
_journal_name_full 'Organic Chemistry Frontiers'
_journal_page_first 467
_journal_paper_doi 10.1039/C6QO00738D
_journal_volume 4
_journal_year 2017
_chemical_formula_sum 'C38.5 H33 Cl O3'
_chemical_formula_weight 579.09
_space_group_crystal_system triclinic
_space_group_IT_number 2
_space_group_name_Hall '-P 1'
_space_group_name_H-M_alt 'P -1'
_atom_sites_solution_hydrogens geom
_audit_update_record
;
2015-12-22 deposited with the CCDC.
2016-12-26 downloaded from the CCDC.
;
_cell_angle_alpha 94.350(3)
_cell_angle_beta 97.642(3)
_cell_angle_gamma 100.981(3)
_cell_formula_units_Z 4
_cell_length_a 12.3342(5)
_cell_length_b 12.4220(5)
_cell_length_c 20.4886(9)
_cell_measurement_reflns_used 4132
_cell_measurement_temperature 296.(2)
_cell_measurement_theta_max 20.2357
_cell_measurement_theta_min 2.6221
_cell_volume 3037.8(2)
_computing_cell_refinement 'SAINT V8.34A (Bruker AXS Inc., 2013)'
_computing_data_collection 'APEX2 (Bruker AXS Inc., 2014)'
_computing_data_reduction 'SAINT V8.34A (Bruker AXS Inc., 2013)'
_computing_molecular_graphics 'XP (Bruker AXS Inc., 2014)'
_computing_publication_material 'APEX2 (Bruker AXS Inc., 2014)'
_computing_structure_refinement 'SHELXL-2014/7 (Sheldrick, 2014)'
_computing_structure_solution 'SHELXT (Bruker AXS Inc., 2014)'
_diffrn_ambient_temperature 296.(2)
_diffrn_detector_area_resol_mean 8.3333
_diffrn_measured_fraction_theta_full 0.995
_diffrn_measured_fraction_theta_max 0.995
_diffrn_measurement_device_type 'CCD area detector'
_diffrn_measurement_method 'phi and omega scans'
_diffrn_radiation_monochromator graphite
_diffrn_radiation_type MoK\a
_diffrn_radiation_wavelength 0.71073
_diffrn_reflns_av_R_equivalents 0.0849
_diffrn_reflns_av_unetI/netI 0.0935
_diffrn_reflns_limit_h_max 15
_diffrn_reflns_limit_h_min -15
_diffrn_reflns_limit_k_max 15
_diffrn_reflns_limit_k_min -15
_diffrn_reflns_limit_l_max 26
_diffrn_reflns_limit_l_min -26
_diffrn_reflns_number 50693
_diffrn_reflns_theta_full 27.22
_diffrn_reflns_theta_max 27.22
_diffrn_reflns_theta_min 1.68
_diffrn_source 'fine-focus sealed tube'
_exptl_absorpt_coefficient_mu 0.163
_exptl_absorpt_correction_T_max 0.99
_exptl_absorpt_correction_T_min 0.89
_exptl_absorpt_correction_type multi-scan
_exptl_absorpt_process_details 'SADABS V2014/5 (Bruker AXS Inc.)'
_exptl_crystal_colour colourless
_exptl_crystal_density_diffrn 1.266
_exptl_crystal_density_method 'not measured'
_exptl_crystal_description block
_exptl_crystal_F_000 1220
_exptl_crystal_size_max 0.200
_exptl_crystal_size_mid 0.140
_exptl_crystal_size_min 0.080
_refine_diff_density_max 1.126
_refine_diff_density_min -1.069
_refine_ls_extinction_method none
_refine_ls_goodness_of_fit_ref 1.021
_refine_ls_hydrogen_treatment constr
_refine_ls_matrix_type full
_refine_ls_number_parameters 796
_refine_ls_number_reflns 13485
_refine_ls_number_restraints 111
_refine_ls_restrained_S_all 1.086
_refine_ls_R_factor_all 0.1569
_refine_ls_R_factor_gt 0.0817
_refine_ls_shift/su_max 0.000
_refine_ls_shift/su_mean 0.000
_refine_ls_structure_factor_coef Fsqd
_refine_ls_weighting_details 'w=1/[\s^2^(Fo^2^)+(0.0935P)^2^+3.8225P] where P=(Fo^2^+2Fc^2^)/3'
_refine_ls_weighting_scheme calc
_refine_ls_wR_factor_gt 0.1959
_refine_ls_wR_factor_ref 0.2444
_reflns_number_gt 7213
_reflns_number_total 13485
_reflns_threshold_expression 'I > 2\s(I)'
_cod_data_source_file c6qo00738d2.cif
_cod_data_source_block I
_cod_depositor_comments
;

2022-11-30
Z value and formula fixed to values more according to usual
chemical conventions.                 miguel
;
_cod_original_formula_sum 'C77 H66 Cl2 O6'
_cod_original_formula_weight 1158.19
_cod_original_formula_units_Z 2
_cod_database_code 1553613

loop_
_space_group_symop_operation_xyz
'x, y, z'
'-x, -y, -z'

loop_
_atom_site_type_symbol
_atom_site_label
_atom_site_fract_x
_atom_site_fract_y
_atom_site_fract_z
_atom_site_U_iso_or_equiv
_atom_site_adp_type
_atom_site_calc_flag
_atom_site_refinement_flags_adp
_atom_site_refinement_flags_occupancy
_atom_site_refinement_flags_posn
_atom_site_occupancy
_atom_site_disorder_assembly
_atom_site_disorder_group
Cl Cl1 0.33761(13) 0.73113(15) 0.14015(8) 0.0663(5) Uani d U P D 0.810(3) A 1
C C1S 0.3910(9) 0.6937(9) 0.0691(5) 0.0852(18) Uani d U P D 0.810(3) A 1
H H1S1 0.4568 0.7482 0.0649 0.102 Uiso calc U P R 0.810(3) A 1
H H1S2 0.413 0.6232 0.0726 0.102 Uiso calc U P R 0.810(3) A 1
Cl Cl2 0.29345(18) 0.6845(3) 0.00056(11) 0.1395(12) Uani d U P D 0.810(3) A 1
Cl Cl1A 0.3300(11) 0.7828(12) 0.0733(7) 0.144(3) Uani d U P D 0.190(3) A 2
C C1SA 0.402(4) 0.676(3) 0.079(3) 0.098(2) Uani d U P D 0.190(3) A 2
H H1S3 0.4792 0.7033 0.0731 0.117 Uiso calc U P R 0.190(3) A 2
H H1S4 0.4019 0.6505 0.1221 0.117 Uiso calc U P R 0.190(3) A 2
Cl Cl2A 0.3435(10) 0.5717(10) 0.0203(5) 0.119(3) Uani d U P D 0.190(3) A 2
O O4 0.6409(2) 0.0946(2) 0.13868(14) 0.0382(6) Uani d . . . 1.0 . .
H H4 0.6903 0.1387 0.1261 0.057 Uiso calc U . R 1.0 . .
O O2 0.5199(2) 0.6252(2) 0.31448(15) 0.0417(7) Uani d . . . 1.0 . .
O O6 0.7418(2) 0.2530(2) 0.33501(13) 0.0369(6) Uani d . . . 1.0 . .
O O3 0.8907(2) 0.7772(2) 0.25343(15) 0.0415(7) Uani d . . . 1.0 . .
O O5 0.8481(2) 0.1597(2) 0.10826(14) 0.0431(7) Uani d . . . 1.0 . .
C C6 0.6822(3) -0.0020(3) 0.15464(17) 0.0279(8) Uani d . . . 1.0 . .
O O1 0.5628(3) 0.5913(3) 0.18592(16) 0.0537(8) Uani d . . . 1.0 . .
H H1 0.5439 0.6278 0.2159 0.08 Uiso calc U . R 1.0 . .
C C8 0.6401(3) 0.5095(3) 0.28434(18) 0.0281(8) Uani d . . . 1.0 . .
H H8 0.6611 0.4417 0.2984 0.034 Uiso calc U . R 1.0 . .
C C9 0.7539(3) 0.0721(3) 0.29806(17) 0.0260(7) Uani d . . . 1.0 . .
H H9 0.7802 0.0105 0.3179 0.031 Uiso calc U . R 1.0 . .
C C10 0.6155(3) -0.0495(3) 0.20702(17) 0.0292(8) Uani d . . . 1.0 . .
H H10A 0.6407 -0.115 0.2204 0.035 Uiso calc U . R 1.0 . .
H H10B 0.5371 -0.071 0.1883 0.035 Uiso calc U . R 1.0 . .
C C11 0.8314(3) 0.5844(3) 0.25362(18) 0.0264(8) Uani d . . . 1.0 . .
H H11 0.8658 0.524 0.2688 0.032 Uiso calc U . R 1.0 . .
C C12 0.7955(3) 0.6207(3) 0.36997(18) 0.0294(8) Uani d . . . 1.0 . .
C C13 0.8759(3) 0.0801(3) 0.13332(17) 0.0286(8) Uani d . . . 1.0 . .
C C14 0.5601(3) -0.0079(3) 0.32033(18) 0.0288(8) Uani d . . . 1.0 . .
C C15 0.8087(3) 0.0294(3) 0.18435(16) 0.0250(7) Uani d . . . 1.0 . .
H H15 0.8345 -0.0373 0.1965 0.03 Uiso calc U . R 1.0 . .
C C16 0.5525(3) 0.5396(3) 0.32440(19) 0.0313(8) Uani d . . . 1.0 . .
C C17 0.5896(3) 0.4901(3) 0.20987(19) 0.0324(8) Uani d . . . 1.0 . .
C C18 0.5057(3) 0.4686(3) 0.37328(18) 0.0302(8) Uani d . . . 1.0 . .
C C19 0.8282(3) 0.1130(3) 0.24623(17) 0.0260(7) Uani d . . . 1.0 . .
H H19 0.8076 0.181 0.2322 0.031 Uiso calc U . R 1.0 . .
C C20 0.7640(3) 0.1668(3) 0.35178(18) 0.0281(8) Uani d . . . 1.0 . .
C C21 0.6790(3) 0.4635(3) 0.17023(19) 0.0346(9) Uani d . . . 1.0 . .
H H21A 0.7012 0.3969 0.1839 0.042 Uiso calc U . R 1.0 . .
H H21B 0.6477 0.4495 0.1237 0.042 Uiso calc U . R 1.0 . .
C C22 0.7816(3) 0.5563(3) 0.17926(18) 0.0318(8) Uani d . . . 1.0 . .
H H22 0.7581 0.6219 0.1633 0.038 Uiso calc U . R 1.0 . .
C C23 1.0426(3) 0.6870(3) 0.27050(18) 0.0285(8) Uani d . . . 1.0 . .
C C24 0.8735(3) 0.5316(3) 0.14134(18) 0.0325(8) Uani d . . . 1.0 . .
C C25 0.9502(3) 0.1413(3) 0.27788(16) 0.0258(7) Uani d . . . 1.0 . .
C C26 0.7439(3) 0.6044(3) 0.29798(18) 0.0287(8) Uani d . . . 1.0 . .
H H26 0.7198 0.6724 0.287 0.034 Uiso calc U . R 1.0 . .
C C27 0.6636(3) -0.0858(3) 0.09323(18) 0.0288(8) Uani d . . . 1.0 . .
C C28 0.9211(3) 0.6895(3) 0.26004(18) 0.0295(8) Uani d . . . 1.0 . .
C C29 0.8000(3) 0.1563(3) 0.42279(18) 0.0298(8) Uani d . . . 1.0 . .
C C30 0.9740(3) 0.0394(3) 0.11427(17) 0.0312(8) Uani d . . . 1.0 . .
C C31 0.6289(3) 0.0345(3) 0.26790(17) 0.0264(7) Uani d . . . 1.0 . .
H H31 0.6027 0.0994 0.2529 0.032 Uiso calc U . R 1.0 . .
C C32 0.8321(3) 0.5356(3) 0.40113(19) 0.0353(9) Uani d . . . 1.0 . .
H H32 0.8235 0.467 0.3773 0.042 Uiso calc U . R 1.0 . .
C C33 0.5664(3) -0.1075(3) 0.34496(19) 0.0355(9) Uani d . . . 1.0 . .
H H33 0.6108 -0.1517 0.3276 0.043 Uiso calc U . R 1.0 . .
C C34 1.0057(3) 0.0607(3) 0.30004(18) 0.0313(8) Uani d . . . 1.0 . .
H H34 0.968 -0.0125 0.2952 0.038 Uiso calc U . R 1.0 . .
C C35 0.4933(3) 0.2896(3) 0.20503(19) 0.0381(9) Uani d . . . 1.0 . .
H H35 0.5634 0.2715 0.2121 0.046 Uiso calc U . R 1.0 . .
C C36 0.5446(3) 0.3755(3) 0.39173(19) 0.0362(9) Uani d . . . 1.0 . .
H H36 0.6018 0.3539 0.3721 0.043 Uiso calc U . R 1.0 . .
C C37 0.4859(3) 0.3982(3) 0.20029(18) 0.0347(9) Uani d . . . 1.0 . .
C C38 0.5909(3) -0.1422(4) -0.02196(19) 0.0402(10) Uani d . . . 1.0 . .
H H38 0.5549 -0.1271 -0.062 0.048 Uiso calc U . R 1.0 . .
C C39 1.0838(3) 0.5928(3) 0.2802(2) 0.0407(10) Uani d . . . 1.0 . .
H H39 1.0346 0.5263 0.2813 0.049 Uiso calc U . R 1.0 . .
C C40 0.7947(3) 0.2414(3) 0.4693(2) 0.0397(9) Uani d . . . 1.0 . .
H H40 0.7669 0.3018 0.4554 0.048 Uiso calc U . R 1.0 . .
C C41 0.8084(3) 0.7218(3) 0.4073(2) 0.0405(10) Uani d . . . 1.0 . .
H H41 0.7838 0.7799 0.3878 0.049 Uiso calc U . R 1.0 . .
C C42 0.4405(3) -0.0792(3) 0.4211(2) 0.0426(10) Uani d . . . 1.0 . .
H H42 0.4015 -0.1024 0.4551 0.051 Uiso calc U . R 1.0 . .
C C43 0.6953(3) -0.1867(3) 0.0975(2) 0.0383(9) Uani d . . . 1.0 . .
H H43 0.7306 -0.2022 0.1377 0.046 Uiso calc U . R 1.0 . .
C C44 1.2704(3) 0.6945(3) 0.2874(2) 0.0458(11) Uani d . . . 1.0 . .
H H44 1.347 0.6971 0.2933 0.055 Uiso calc U . R 1.0 . .
C C45 1.1186(3) 0.7847(3) 0.26931(19) 0.0334(8) Uani d . . . 1.0 . .
H H45 1.0924 0.849 0.2626 0.04 Uiso calc U . R 1.0 . .
C C46 0.4991(3) 0.3153(3) 0.4387(2) 0.0403(10) Uani d . . . 1.0 . .
H H46 0.5271 0.2544 0.4514 0.048 Uiso calc U . R 1.0 . .
C C47 1.1970(3) 0.5963(3) 0.2884(2) 0.0468(11) Uani d . . . 1.0 . .
H H47 1.224 0.5322 0.2946 0.056 Uiso calc U . R 1.0 . .
C C48 1.0361(3) 0.0989(3) 0.07110(19) 0.0377(9) Uani d . . . 1.0 . .
H H48 1.0154 0.1616 0.0556 0.045 Uiso calc U . R 1.0 . .
C C49 0.3725(3) 0.4363(4) 0.4487(2) 0.0431(10) Uani d . . . 1.0 . .
H H49 0.3139 0.4563 0.4677 0.052 Uiso calc U . R 1.0 . .
C C50 1.1171(3) 0.0883(3) 0.3294(2) 0.0385(9) Uani d . . . 1.0 . .
H H50 1.1538 0.0335 0.3437 0.046 Uiso calc U . R 1.0 . .
C C51 0.4908(3) 0.0544(3) 0.34621(19) 0.0343(9) Uani d . . . 1.0 . .
H H51 0.4841 0.1209 0.3298 0.041 Uiso calc U . R 1.0 . .
C C52 0.8573(4) 0.7370(4) 0.4729(2) 0.0528(12) Uani d . . . 1.0 . .
H H52 0.8654 0.8053 0.4971 0.063 Uiso calc U . R 1.0 . .
C C53 0.6128(3) -0.0638(3) 0.03280(18) 0.0347(9) Uani d . . . 1.0 . .
H H53 0.5931 0.0043 0.0287 0.042 Uiso calc U . R 1.0 . .
C C54 0.6225(3) -0.2425(3) -0.0170(2) 0.0405(10) Uani d . . . 1.0 . .
H H54 0.6083 -0.2948 -0.0536 0.049 Uiso calc U . R 1.0 . .
C C55 0.2943(3) 0.2319(4) 0.1901(2) 0.0462(11) Uani d . . . 1.0 . .
H H55 0.2307 0.1768 0.1874 0.055 Uiso calc U . R 1.0 . .
C C56 0.5073(3) -0.1425(3) 0.3953(2) 0.0428(10) Uani d . . . 1.0 . .
H H56 0.5132 -0.2093 0.4117 0.051 Uiso calc U . R 1.0 . .
C C57 0.9069(3) 0.4317(3) 0.1418(2) 0.0394(9) Uani d . . . 1.0 . .
H H57 0.8674 0.375 0.1617 0.047 Uiso calc U . R 1.0 . .
C C58 0.4315(3) 0.0193(3) 0.3961(2) 0.0417(10) Uani d . . . 1.0 . .
H H58 0.3854 0.0622 0.4129 0.05 Uiso calc U . R 1.0 . .
C C59 1.1579(3) -0.0296(4) 0.0738(2) 0.0502(11) Uani d . . . 1.0 . .
H H59 1.219 -0.0538 0.0601 0.06 Uiso calc U . R 1.0 . .
C C60 0.8405(4) 0.0672(4) 0.4453(2) 0.0498(11) Uani d . . . 1.0 . .
H H60 0.8445 0.0085 0.4154 0.06 Uiso calc U . R 1.0 . .
C C61 1.0236(4) 0.5969(4) 0.0810(2) 0.0498(11) Uani d . . . 1.0 . .
H H61 1.0622 0.6524 0.0599 0.06 Uiso calc U . R 1.0 . .
C C62 0.4181(3) 0.4979(3) 0.4030(2) 0.0376(9) Uani d . . . 1.0 . .
H H62 0.3908 0.5598 0.3916 0.045 Uiso calc U . R 1.0 . .
C C63 0.4123(3) 0.3450(4) 0.4669(2) 0.0463(11) Uani d . . . 1.0 . .
H H63 0.3808 0.3035 0.4981 0.056 Uiso calc U . R 1.0 . .
C C64 1.1274(3) 0.0640(4) 0.0518(2) 0.0457(11) Uani d . . . 1.0 . .
H H64 1.1688 0.1039 0.0236 0.055 Uiso calc U . R 1.0 . .
C C65 0.8809(3) 0.5510(4) 0.4666(2) 0.0435(10) Uani d . . . 1.0 . .
H H65 0.9051 0.4932 0.4865 0.052 Uiso calc U . R 1.0 . .
C C66 0.9327(3) 0.6140(3) 0.10956(19) 0.0380(9) Uani d . . . 1.0 . .
H H66 0.9104 0.6813 0.1077 0.046 Uiso calc U . R 1.0 . .
C C67 0.3793(3) 0.4228(4) 0.1892(2) 0.0445(10) Uani d . . . 1.0 . .
H H67 0.3716 0.4951 0.1849 0.053 Uiso calc U . R 1.0 . .
C C68 0.9987(3) 0.4149(4) 0.1129(2) 0.0502(11) Uani d . . . 1.0 . .
H H68 1.0203 0.3471 0.1133 0.06 Uiso calc U . R 1.0 . .
C C69 1.1189(4) 0.2762(3) 0.3164(2) 0.0457(11) Uani d . . . 1.0 . .
H H69 1.1568 0.3493 0.322 0.055 Uiso calc U . R 1.0 . .
C C70 1.1728(3) 0.1960(4) 0.3373(2) 0.0422(10) Uani d . . . 1.0 . .
H H70 1.2472 0.2144 0.3569 0.051 Uiso calc U . R 1.0 . .
C C71 1.2300(3) 0.7884(3) 0.2777(2) 0.0423(10) Uani d . . . 1.0 . .
H H71 1.2793 0.8549 0.2769 0.051 Uiso calc U . R 1.0 . .
C C72 0.6754(3) -0.2644(3) 0.0431(2) 0.0429(10) Uani d . . . 1.0 . .
H H72 0.6976 -0.3315 0.0467 0.052 Uiso calc U . R 1.0 . .
C C73 1.0575(4) 0.4984(4) 0.0836(2) 0.0523(12) Uani d . . . 1.0 . .
H H73 1.1206 0.488 0.0656 0.063 Uiso calc U . R 1.0 . .
C C74 1.0063(3) -0.0538(3) 0.1358(2) 0.0385(9) Uani d . . . 1.0 . .
H H74 0.9657 -0.0946 0.164 0.046 Uiso calc U . R 1.0 . .
C C75 0.8700(4) 0.1499(4) 0.5567(2) 0.0544(12) Uani d . . . 1.0 . .
H H75 0.8942 0.1477 0.6015 0.065 Uiso calc U . R 1.0 . .
C C76 0.8297(4) 0.2383(4) 0.5357(2) 0.0513(12) Uani d . . . 1.0 . .
H H76 0.8259 0.2964 0.5662 0.062 Uiso calc U . R 1.0 . .
C C77 0.2848(3) 0.3393(4) 0.1848(2) 0.0532(12) Uani d . . . 1.0 . .
H H77 0.2143 0.3566 0.1781 0.064 Uiso calc U . R 1.0 . .
C C78 0.8937(3) 0.6528(4) 0.5027(2) 0.0532(13) Uani d . . . 1.0 . .
H H78 0.9269 0.6637 0.5468 0.064 Uiso calc U . R 1.0 . .
C C79 1.0976(4) -0.0866(4) 0.1160(2) 0.0477(11) Uani d . . . 1.0 . .
H H79 1.1191 -0.1489 0.1315 0.057 Uiso calc U . R 1.0 . .
C C80 1.0083(3) 0.2496(3) 0.28682(19) 0.0354(9) Uani d . . . 1.0 . .
H H80 0.9726 0.3052 0.2728 0.042 Uiso calc U . R 1.0 . .
C C81 0.3985(3) 0.2068(4) 0.1995(2) 0.0456(10) Uani d . . . 1.0 . .
H H81 0.4057 0.134 0.2022 0.055 Uiso calc U . R 1.0 . .
C C82 0.8749(5) 0.0647(4) 0.5118(2) 0.0609(14) Uani d . . . 1.0 . .
H H82 0.9018 0.0042 0.5263 0.073 Uiso calc U . R 1.0 . .

loop_
_atom_site_aniso_label
_atom_site_aniso_U_11
_atom_site_aniso_U_22
_atom_site_aniso_U_33
_atom_site_aniso_U_12
_atom_site_aniso_U_13
_atom_site_aniso_U_23
Cl1 0.0555(9) 0.0864(12) 0.0568(10) 0.0116(8) 0.0174(7) -0.0020(8)
C1S 0.070(3) 0.117(3) 0.070(3) 0.019(3) 0.025(2) 0.000(3)
Cl2 0.0639(13) 0.273(3) 0.0600(13) -0.0132(16) 0.0128(10) -0.0076(17)
Cl1A 0.120(4) 0.178(5) 0.124(4) 0.012(4) 0.009(4) 0.001(4)
C1SA 0.084(3) 0.125(4) 0.081(3) 0.011(3) 0.021(3) 0.001(3)
Cl2A 0.119(5) 0.142(5) 0.079(4) -0.027(4) 0.036(4) -0.010(4)
O4 0.0397(15) 0.0388(15) 0.0378(16) 0.0141(12) 0.0029(13) 0.0037(12)
O2 0.0345(15) 0.0376(15) 0.0574(19) 0.0156(12) 0.0132(13) 0.0011(13)
O6 0.0431(16) 0.0283(14) 0.0409(16) 0.0114(12) 0.0096(12) -0.0023(12)
O3 0.0343(15) 0.0308(15) 0.0617(19) 0.0088(12) 0.0112(13) 0.0075(13)
O5 0.0467(17) 0.0402(16) 0.0452(17) 0.0090(13) 0.0100(14) 0.0151(13)
C6 0.0256(18) 0.0287(18) 0.0279(19) 0.0061(14) 0.0005(15) -0.0013(15)
O1 0.0462(18) 0.056(2) 0.061(2) 0.0152(15) 0.0056(16) 0.0095(17)
C8 0.0216(17) 0.0293(19) 0.032(2) 0.0053(14) 0.0039(15) -0.0040(15)
C9 0.0256(18) 0.0252(18) 0.0274(19) 0.0059(14) 0.0043(14) 0.0021(14)
C10 0.0237(18) 0.0302(19) 0.031(2) 0.0019(15) 0.0033(15) -0.0019(15)
C11 0.0195(17) 0.0254(18) 0.035(2) 0.0060(14) 0.0052(15) 0.0016(15)
C12 0.0177(17) 0.0318(19) 0.037(2) 0.0025(14) 0.0082(15) -0.0043(16)
C13 0.0315(19) 0.0273(19) 0.0241(18) 0.0016(15) 0.0010(15) 0.0008(15)
C14 0.0250(18) 0.0299(19) 0.029(2) 0.0022(15) 0.0026(15) -0.0008(15)
C15 0.0257(18) 0.0249(17) 0.0229(18) 0.0034(14) 0.0018(14) 0.0011(14)
C16 0.0213(18) 0.032(2) 0.037(2) 0.0048(15) 0.0011(15) -0.0094(16)
C17 0.0238(18) 0.038(2) 0.034(2) 0.0068(16) 0.0024(15) 0.0002(17)
C18 0.0228(18) 0.034(2) 0.029(2) -0.0003(15) 0.0029(15) -0.0113(16)
C19 0.0286(18) 0.0223(17) 0.0258(18) 0.0052(14) 0.0018(14) -0.0005(14)
C20 0.0236(18) 0.0257(19) 0.035(2) 0.0036(14) 0.0073(15) -0.0005(15)
C21 0.0252(19) 0.043(2) 0.033(2) 0.0045(16) 0.0032(16) -0.0058(17)
C22 0.0261(19) 0.037(2) 0.033(2) 0.0084(16) 0.0042(16) 0.0033(16)
C23 0.0267(18) 0.0293(19) 0.0280(19) 0.0043(15) 0.0031(15) -0.0009(15)
C24 0.0242(18) 0.042(2) 0.030(2) 0.0061(16) 0.0031(15) 0.0004(17)
C25 0.0283(18) 0.0281(18) 0.0198(17) 0.0027(14) 0.0050(14) 0.0003(14)
C26 0.0242(18) 0.0264(18) 0.036(2) 0.0074(14) 0.0070(15) -0.0010(15)
C27 0.0207(17) 0.036(2) 0.0273(19) 0.0025(15) 0.0018(14) -0.0048(15)
C28 0.0284(19) 0.0299(19) 0.030(2) 0.0065(15) 0.0048(15) -0.0007(15)
C29 0.0274(19) 0.0311(19) 0.0276(19) -0.0023(15) 0.0077(15) -0.0025(15)
C30 0.0279(19) 0.037(2) 0.0237(19) -0.0028(16) 0.0036(15) -0.0041(16)
C31 0.0255(18) 0.0246(17) 0.0305(19) 0.0065(14) 0.0066(15) 0.0032(15)
C32 0.028(2) 0.041(2) 0.036(2) 0.0050(17) 0.0061(16) -0.0019(18)
C33 0.036(2) 0.034(2) 0.037(2) 0.0057(17) 0.0078(17) 0.0047(17)
C34 0.0286(19) 0.0266(19) 0.036(2) 0.0020(15) 0.0029(16) 0.0015(16)
C35 0.029(2) 0.045(2) 0.036(2) 0.0018(17) 0.0015(17) -0.0001(18)
C36 0.035(2) 0.035(2) 0.037(2) 0.0061(17) 0.0098(17) -0.0043(17)
C37 0.0228(18) 0.048(2) 0.029(2) 0.0018(16) 0.0039(15) -0.0074(17)
C38 0.026(2) 0.065(3) 0.027(2) 0.0063(19) 0.0008(16) -0.0010(19)
C39 0.030(2) 0.033(2) 0.057(3) 0.0049(16) 0.0024(19) 0.0024(19)
C40 0.040(2) 0.037(2) 0.039(2) 0.0000(18) 0.0099(18) -0.0048(18)
C41 0.031(2) 0.039(2) 0.049(3) 0.0024(17) 0.0079(18) -0.0074(19)
C42 0.042(2) 0.046(2) 0.035(2) -0.0065(19) 0.0133(19) 0.0015(19)
C43 0.041(2) 0.036(2) 0.034(2) 0.0065(17) -0.0041(17) -0.0054(17)
C44 0.022(2) 0.050(3) 0.060(3) 0.0039(18) -0.0018(19) -0.003(2)
C45 0.032(2) 0.030(2) 0.036(2) 0.0049(16) 0.0028(16) 0.0017(16)
C46 0.041(2) 0.036(2) 0.041(2) 0.0032(18) 0.0085(19) -0.0031(18)
C47 0.036(2) 0.038(2) 0.064(3) 0.0147(18) -0.009(2) -0.002(2)
C48 0.035(2) 0.043(2) 0.029(2) -0.0052(17) 0.0023(17) 0.0007(17)
C49 0.024(2) 0.062(3) 0.041(2) 0.0030(19) 0.0115(18) -0.008(2)
C50 0.031(2) 0.047(2) 0.037(2) 0.0099(18) 0.0015(17) 0.0044(19)
C51 0.030(2) 0.035(2) 0.037(2) 0.0054(16) 0.0082(17) 0.0005(17)
C52 0.043(3) 0.056(3) 0.049(3) -0.008(2) 0.010(2) -0.021(2)
C53 0.0254(19) 0.047(2) 0.031(2) 0.0102(17) 0.0016(16) -0.0014(17)
C54 0.032(2) 0.050(2) 0.035(2) 0.0006(18) 0.0090(17) -0.0127(19)
C55 0.037(2) 0.060(3) 0.032(2) -0.010(2) 0.0041(18) -0.008(2)
C56 0.045(2) 0.037(2) 0.042(2) -0.0019(19) 0.0032(19) 0.0062(19)
C57 0.034(2) 0.040(2) 0.044(2) 0.0069(17) 0.0076(18) -0.0015(19)
C58 0.038(2) 0.046(2) 0.041(2) 0.0060(19) 0.0138(19) -0.001(2)
C59 0.031(2) 0.071(3) 0.047(3) 0.007(2) 0.012(2) -0.008(2)
C60 0.073(3) 0.043(2) 0.031(2) 0.013(2) 0.002(2) -0.0031(19)
C61 0.040(2) 0.062(3) 0.045(3) 0.000(2) 0.016(2) 0.000(2)
C62 0.0225(19) 0.048(2) 0.040(2) 0.0075(17) 0.0017(16) -0.0079(19)
C63 0.037(2) 0.059(3) 0.035(2) -0.008(2) 0.0079(18) -0.004(2)
C64 0.032(2) 0.062(3) 0.036(2) -0.010(2) 0.0121(18) -0.005(2)
C65 0.028(2) 0.060(3) 0.039(2) 0.0005(19) 0.0035(17) 0.007(2)
C66 0.035(2) 0.043(2) 0.036(2) 0.0056(18) 0.0086(18) 0.0062(18)
C67 0.033(2) 0.052(3) 0.048(3) 0.0076(19) 0.0076(19) -0.006(2)
C68 0.035(2) 0.050(3) 0.063(3) 0.011(2) 0.009(2) -0.013(2)
C69 0.044(2) 0.036(2) 0.048(3) -0.0097(19) 0.001(2) 0.002(2)
C70 0.029(2) 0.054(3) 0.036(2) -0.0060(19) -0.0021(17) 0.0009(19)
C71 0.030(2) 0.037(2) 0.056(3) -0.0027(17) 0.0049(19) 0.003(2)
C72 0.045(2) 0.041(2) 0.039(2) 0.0072(19) 0.0024(19) -0.0113(19)
C73 0.033(2) 0.067(3) 0.055(3) 0.006(2) 0.017(2) -0.013(2)
C74 0.039(2) 0.039(2) 0.039(2) 0.0077(18) 0.0131(18) 0.0050(18)
C75 0.069(3) 0.062(3) 0.024(2) -0.006(3) 0.008(2) 0.003(2)
C76 0.056(3) 0.055(3) 0.036(2) -0.005(2) 0.018(2) -0.013(2)
C77 0.020(2) 0.083(4) 0.051(3) 0.004(2) 0.0014(18) -0.005(3)
C78 0.028(2) 0.084(4) 0.037(2) -0.010(2) 0.0059(18) -0.009(2)
C79 0.043(2) 0.058(3) 0.047(3) 0.016(2) 0.018(2) 0.007(2)
C80 0.040(2) 0.0255(19) 0.037(2) -0.0012(16) 0.0036(17) 0.0045(16)
C81 0.044(3) 0.052(3) 0.034(2) -0.004(2) 0.0025(19) -0.0031(19)
C82 0.093(4) 0.048(3) 0.036(3) 0.010(3) -0.005(2) 0.005(2)

loop_
_atom_type_symbol
_atom_type_description
_atom_type_scat_dispersion_real
_atom_type_scat_dispersion_imag
_atom_type_scat_source
C C 0.0033 0.0016 'International Tables Vol C Tables 4.2.6.8 and 6.1.1.4'
H H 0.0000 0.0000 'International Tables Vol C Tables 4.2.6.8 and 6.1.1.4'
O O 0.0106 0.0060 'International Tables Vol C Tables 4.2.6.8 and 6.1.1.4'
Cl Cl 0.1484 0.1585 'International Tables Vol C Tables 4.2.6.8 and 6.1.1.4'

loop_
_geom_angle_atom_site_label_1
_geom_angle_atom_site_label_2
_geom_angle_atom_site_label_3
_geom_angle
Cl2 C1S Cl1 110.5(5)
Cl2A C1SA Cl1A 110.7(16)
O4 C6 C10 105.5(3)
O4 C6 C27 110.7(3)
C10 C6 C27 110.3(3)
O4 C6 C15 110.4(3)
C10 C6 C15 109.3(3)
C27 C6 C15 110.5(3)
C16 C8 C26 108.4(3)
C16 C8 C17 109.0(3)
C26 C8 C17 111.6(3)
C20 C9 C19 108.2(3)
C20 C9 C31 108.2(3)
C19 C9 C31 112.5(3)
C6 C10 C31 111.4(3)
C28 C11 C26 108.4(3)
C28 C11 C22 107.7(3)
C26 C11 C22 113.2(3)
C32 C12 C41 117.8(4)
C32 C12 C26 121.3(3)
C41 C12 C26 120.8(3)
O5 C13 C30 119.5(3)
O5 C13 C15 117.7(3)
C30 C13 C15 122.7(3)
C33 C14 C51 117.9(3)
C33 C14 C31 121.6(3)
C51 C14 C31 120.5(3)
C13 C15 C19 108.7(3)
C13 C15 C6 109.9(3)
C19 C15 C6 110.9(3)
O2 C16 C18 120.1(3)
O2 C16 C8 117.6(3)
C18 C16 C8 122.3(3)
O1 C17 C21 104.7(3)
O1 C17 C37 110.9(3)
C21 C17 C37 112.8(3)
O1 C17 C8 111.0(3)
C21 C17 C8 108.4(3)
C37 C17 C8 108.9(3)
C36 C18 C62 118.2(4)
C36 C18 C16 123.9(3)
C62 C18 C16 117.9(3)
C25 C19 C15 112.0(3)
C25 C19 C9 109.9(3)
C15 C19 C9 111.9(3)
O6 C20 C29 120.1(3)
O6 C20 C9 118.0(3)
C29 C20 C9 121.9(3)
C22 C21 C17 112.5(3)
C21 C22 C24 113.9(3)
C21 C22 C11 110.6(3)
C24 C22 C11 108.4(3)
C39 C23 C45 118.1(3)
C39 C23 C28 123.7(3)
C45 C23 C28 118.2(3)
C57 C24 C66 118.3(3)
C57 C24 C22 121.6(3)
C66 C24 C22 119.9(3)
C80 C25 C34 118.1(3)
C80 C25 C19 120.5(3)
C34 C25 C19 121.4(3)
C12 C26 C11 110.4(3)
C12 C26 C8 111.7(3)
C11 C26 C8 111.0(3)
C53 C27 C43 118.5(3)
C53 C27 C6 121.0(3)
C43 C27 C6 120.5(3)
O3 C28 C23 120.1(3)
O3 C28 C11 118.0(3)
C23 C28 C11 121.8(3)
C60 C29 C40 117.8(4)
C60 C29 C20 123.9(3)
C40 C29 C20 118.3(3)
C74 C30 C48 118.7(4)
C74 C30 C13 123.6(3)
C48 C30 C13 117.8(3)
C14 C31 C10 113.2(3)
C14 C31 C9 110.5(3)
C10 C31 C9 110.4(3)
C65 C32 C12 121.4(4)
C14 C33 C56 120.9(4)
C25 C34 C50 120.7(3)
C37 C35 C81 121.5(4)
C46 C36 C18 120.7(4)
C35 C37 C67 117.9(4)
C35 C37 C17 121.6(3)
C67 C37 C17 120.4(4)
C54 C38 C53 120.2(4)
C47 C39 C23 120.6(4)
C76 C40 C29 121.2(4)
C52 C41 C12 120.7(4)
C56 C42 C58 119.3(4)
C72 C43 C27 121.0(4)
C71 C44 C47 119.7(4)
C71 C45 C23 121.4(4)
C36 C46 C63 120.2(4)
C39 C47 C44 120.1(4)
C64 C48 C30 119.9(4)
C62 C49 C63 120.8(4)
C70 C50 C34 120.0(4)
C58 C51 C14 121.2(4)
C78 C52 C41 120.7(4)
C27 C53 C38 120.8(4)
C38 C54 C72 119.5(4)
C77 C55 C81 119.3(4)
C42 C56 C33 120.5(4)
C24 C57 C68 120.7(4)
C42 C58 C51 120.2(4)
C79 C59 C64 119.3(4)
C82 C60 C29 120.5(4)
C73 C61 C66 120.2(4)
C49 C62 C18 120.5(4)
C49 C63 C46 119.6(4)
C48 C64 C59 120.5(4)
C32 C65 C78 119.8(4)
C61 C66 C24 120.7(4)
C77 C67 C37 120.1(4)
C73 C68 C57 119.9(4)
C70 C69 C80 120.5(4)
C69 C70 C50 119.9(4)
C45 C71 C44 120.2(4)
C43 C72 C54 120.0(4)
C61 C73 C68 120.1(4)
C79 C74 C30 120.3(4)
C82 C75 C76 119.8(4)
C75 C76 C40 119.9(4)
C55 C77 C67 120.9(4)
C52 C78 C65 119.5(4)
C59 C79 C74 121.4(4)
C69 C80 C25 120.8(4)
C55 C81 C35 120.2(4)
C75 C82 C60 120.8(5)

loop_
_geom_bond_atom_site_label_1
_geom_bond_atom_site_label_2
_geom_bond_distance
Cl1 C1S 1.744(11)
C1S Cl2 1.704(8)
Cl1A C1SA 1.73(2)
C1SA Cl2A 1.679(19)
O4 C6 1.433(4)
O2 C16 1.228(4)
O6 C20 1.217(4)
O3 C28 1.229(4)
O5 C13 1.232(4)
C6 C10 1.524(5)
C6 C27 1.534(5)
C6 C15 1.562(5)
O1 C17 1.463(5)
C8 C16 1.524(5)
C8 C26 1.545(5)
C8 C17 1.552(5)
C9 C20 1.524(5)
C9 C19 1.546(5)
C9 C31 1.550(5)
C10 C31 1.534(5)
C11 C28 1.527(5)
C11 C26 1.542(5)
C11 C22 1.552(5)
C12 C32 1.391(5)
C12 C41 1.391(5)
C12 C26 1.509(5)
C13 C30 1.484(5)
C13 C15 1.519(5)
C14 C33 1.383(5)
C14 C51 1.385(5)
C14 C31 1.520(5)
C15 C19 1.539(5)
C16 C18 1.486(5)
C17 C21 1.523(5)
C17 C37 1.524(5)
C18 C36 1.392(5)
C18 C62 1.402(5)
C19 C25 1.521(5)
C20 C29 1.487(5)
C21 C22 1.521(5)
C22 C24 1.522(5)
C23 C39 1.379(5)
C23 C45 1.389(5)
C23 C28 1.492(5)
C24 C57 1.380(5)
C24 C66 1.396(5)
C25 C80 1.385(5)
C25 C34 1.388(5)
C27 C53 1.382(5)
C27 C43 1.388(5)
C29 C60 1.384(6)
C29 C40 1.387(5)
C30 C74 1.378(5)
C30 C48 1.406(5)
C32 C65 1.379(6)
C33 C56 1.391(5)
C34 C50 1.393(5)
C35 C37 1.380(5)
C35 C81 1.388(5)
C36 C46 1.375(5)
C37 C67 1.398(5)
C38 C54 1.381(6)
C38 C53 1.391(5)
C39 C47 1.376(5)
C40 C76 1.377(6)
C41 C52 1.382(6)
C42 C56 1.370(6)
C42 C58 1.379(6)
C43 C72 1.383(5)
C44 C71 1.371(6)
C44 C47 1.377(6)
C45 C71 1.353(5)
C46 C63 1.378(6)
C48 C64 1.375(6)
C49 C62 1.363(6)
C49 C63 1.377(6)
C50 C70 1.370(6)
C51 C58 1.385(5)
C52 C78 1.369(7)
C54 C72 1.385(6)
C55 C77 1.372(6)
C55 C81 1.373(6)
C57 C68 1.388(5)
C59 C79 1.365(6)
C59 C64 1.379(6)
C60 C82 1.376(6)
C61 C73 1.369(6)
C61 C66 1.376(6)
C65 C78 1.386(6)
C67 C77 1.393(6)
C68 C73 1.373(6)
C69 C70 1.363(6)
C69 C80 1.384(6)
C74 C79 1.369(5)
C75 C82 1.363(6)
C75 C76 1.365(7)
